data_2226953
loop_
_publ_author_name
'Nirmalram, Jeyaraman Selvaraj'
'Thomas Muthiah, Packianathan'

_publ_section_title
;
 Hydrogen-bonding patterns in pyrimethaminium pyridine-3-sulfonate
;
_journal_coeditor_code IS2577
_journal_issue 8
_journal_name_full 'Acta Crystallographica Section E'
_journal_page_first o2121
_journal_page_last o2122
_journal_paper_doi 10.1107/S1600536810029119
_journal_volume 66
_journal_year 2010
_chemical_formula_iupac 'C12 H14 Cl N4 +, C5 H4 N O3 S -'
_chemical_formula_moiety 'C12 H14 Cl N4, C5 H4 N O3 S'
_chemical_formula_sum 'C17 H18 Cl N5 O3 S'
_chemical_formula_weight 407.88
_chemical_name_common 'Pyrimethaminium pyridine-3-sulfonate'
_chemical_name_systematic
;
Pyrimethaminium pyridine-3-sulfonate
;
_space_group_IT_number 2
_symmetry_cell_setting triclinic
_symmetry_space_group_name_Hall '-P 1'
_symmetry_space_group_name_H-M 'P -1'
_atom_sites_solution_hydrogens geom
_atom_sites_solution_primary direct
_atom_sites_solution_secondary difmap
_cell_angle_alpha 81.130(9)
_cell_angle_beta 83.580(9)
_cell_angle_gamma 68.649(8)
_cell_formula_units_Z 4
_cell_length_a 10.4525(17)
_cell_length_b 12.200(2)
_cell_length_c 16.539(3)
_cell_measurement_reflns_used 11491
_cell_measurement_temperature 296
_cell_measurement_theta_max 31.3
_cell_measurement_theta_min 1.8
_cell_volume 1937.3(6)
_computing_cell_refinement 'SAINT (Bruker, 2008)'
_computing_data_collection 'APEX2 (Bruker, 2008)'
_computing_data_reduction 'SAINT (Bruker, 2008)'
_computing_molecular_graphics 'PLATON (Spek, 2009)'
_computing_publication_material 'PLATON (Spek, 2009)'
_computing_structure_refinement 'SHELXL97 (Sheldrick, 2008)'
_computing_structure_solution 'SHELXL97 (Sheldrick, 2008)'
_diffrn_ambient_temperature 296
_diffrn_measured_fraction_theta_full 1.000
_diffrn_measured_fraction_theta_max 0.908
_diffrn_measurement_device_type 'Bruker SMART APEXII CCD area-detector'
_diffrn_measurement_method '\f and \w scans'
_diffrn_radiation_type MoK\a
_diffrn_radiation_wavelength 0.71073
_diffrn_reflns_av_R_equivalents 0.0382
_diffrn_reflns_av_sigmaI/netI 0.0366
_diffrn_reflns_limit_h_max 15
_diffrn_reflns_limit_h_min -15
_diffrn_reflns_limit_k_max 17
_diffrn_reflns_limit_k_min -17
_diffrn_reflns_limit_l_max 23
_diffrn_reflns_limit_l_min -23
_diffrn_reflns_number 38297
_diffrn_reflns_reduction_process
;
;
_diffrn_reflns_theta_full 25.00
_diffrn_reflns_theta_max 31.28
_diffrn_reflns_theta_min 1.81
_diffrn_standards_number 0
_exptl_absorpt_coefficient_mu 0.333
_exptl_absorpt_correction_T_max 0.952
_exptl_absorpt_correction_T_min 0.930
_exptl_absorpt_correction_type multi-scan
_exptl_absorpt_process_details '(<i>SADABS</i>; Bruker, 2008)'
_exptl_crystal_colour colourless
_exptl_crystal_density_diffrn 1.398
_exptl_crystal_density_method 'Not Measured'
_exptl_crystal_description Prism
_exptl_crystal_F_000 848
_exptl_crystal_size_max 0.220
_exptl_crystal_size_mid 0.170
_exptl_crystal_size_min 0.150
_refine_diff_density_max 0.363
_refine_diff_density_min -0.386
_refine_ls_extinction_method none
_refine_ls_goodness_of_fit_ref 1.043
_refine_ls_hydrogen_treatment constr
_refine_ls_matrix_type full
_refine_ls_number_parameters 489
_refine_ls_number_reflns 11491
_refine_ls_number_restraints 0
_refine_ls_restrained_S_all 1.043
_refine_ls_R_factor_all 0.0792
_refine_ls_R_factor_gt 0.0475
_refine_ls_shift/su_max 0.000
_refine_ls_shift/su_mean 0.000
_refine_ls_structure_factor_coef Fsqd
_refine_ls_weighting_details 'calc w=1/[\s^2^(Fo^2^)+(0.0646P)^2^+0.3968P] where P=(Fo^2^+2Fc^2^)/3'
_refine_ls_weighting_scheme calc
_refine_ls_wR_factor_gt 0.1220
_refine_ls_wR_factor_ref 0.1415
_reflns_number_gt 7509
_reflns_number_total 11491
_reflns_threshold_expression I>2\s(I)
_cod_data_source_file is2577.cif
_cod_data_source_block I
_cod_database_code 2226953
_cod_database_fobs_code 2226953

loop_
_symmetry_equiv_pos_site_id
_symmetry_equiv_pos_as_xyz
1 x,y,z
2 -x,-y,-z

loop_
_atom_site_aniso_label
_atom_site_aniso_U_11
_atom_site_aniso_U_22
_atom_site_aniso_U_33
_atom_site_aniso_U_12
_atom_site_aniso_U_13
_atom_site_aniso_U_23
Cl1A 0.1046(5) 0.0904(5) 0.0411(3) -0.0428(4) -0.0217(3) 0.0212(3)
N1A 0.0334(7) 0.0503(8) 0.0321(7) -0.0093(6) 0.0018(5) -0.0007(6)
N2A 0.0389(7) 0.0622(10) 0.0339(7) -0.0116(7) -0.0026(6) 0.0072(7)
N3A 0.0345(7) 0.0493(8) 0.0329(7) -0.0096(6) -0.0016(5) 0.0024(6)
N4A 0.0390(8) 0.0808(12) 0.0349(8) -0.0068(8) 0.0020(6) 0.0096(8)
C2A 0.0368(8) 0.0421(9) 0.0325(8) -0.0125(7) -0.0024(6) 0.0005(6)
C4A 0.0388(8) 0.0454(9) 0.0317(8) -0.0112(7) -0.0004(6) 0.0005(7)
C5A 0.0387(8) 0.0395(9) 0.0326(8) -0.0112(7) -0.0036(6) 0.0002(6)
C6A 0.0372(8) 0.0390(9) 0.0349(8) -0.0097(7) -0.0042(6) -0.0001(7)
C7A 0.0383(9) 0.0561(11) 0.0417(9) -0.0043(8) -0.0042(7) 0.0028(8)
C8A 0.0489(12) 0.0947(18) 0.0718(15) -0.0291(12) -0.0169(10) 0.0049(13)
C9A 0.0387(8) 0.0407(9) 0.0328(8) -0.0088(7) -0.0036(6) 0.0010(7)
C10A 0.0869(15) 0.0535(12) 0.0402(10) -0.0398(11) -0.0100(9) 0.0041(8)
C11A 0.0951(16) 0.0649(13) 0.0407(10) -0.0424(13) -0.0203(10) 0.0027(9)
C12A 0.0568(11) 0.0518(11) 0.0333(9) -0.0157(9) -0.0069(7) 0.0051(7)
C13A 0.0658(12) 0.0607(13) 0.0526(11) -0.0347(11) -0.0144(9) 0.0173(9)
C14A 0.0589(11) 0.0599(12) 0.0469(10) -0.0312(10) -0.0171(8) 0.0086(9)
Cl1B 0.2271(11) 0.0951(6) 0.0505(4) -0.0703(7) -0.0469(5) 0.0151(3)
N1B 0.0584(9) 0.0509(9) 0.0392(8) -0.0287(8) -0.0065(6) -0.0069(6)
N2B 0.0722(11) 0.0635(11) 0.0385(8) -0.0382(9) -0.0082(7) -0.0021(7)
N3B 0.0583(9) 0.0490(9) 0.0398(8) -0.0270(8) -0.0044(6) -0.0055(6)
N4B 0.0897(13) 0.0692(11) 0.0412(9) -0.0486(10) -0.0092(8) -0.0057(8)
C2B 0.0480(9) 0.0447(10) 0.0385(9) -0.0180(8) -0.0028(7) -0.0058(7)
C4B 0.0516(10) 0.0474(10) 0.0403(9) -0.0213(8) -0.0034(7) -0.0074(7)
C5B 0.0508(10) 0.0473(10) 0.0384(9) -0.0213(8) -0.0009(7) -0.0059(7)
C6B 0.0492(10) 0.0474(10) 0.0419(9) -0.0207(8) -0.0008(7) -0.0057(7)
C7B 0.0745(14) 0.0640(13) 0.0510(11) -0.0421(12) -0.0030(10) -0.0011(9)
C8B 0.112(2) 0.0606(16) 0.099(2) -0.0420(16) 0.0015(17) -0.0028(14)
C9B 0.0571(11) 0.0493(10) 0.0397(9) -0.0239(9) -0.0046(8) -0.0036(8)
C10B 0.0640(13) 0.0708(14) 0.0458(11) -0.0188(11) -0.0021(9) -0.0054(10)
C11B 0.0957(18) 0.0831(17) 0.0428(11) -0.0387(15) 0.0078(11) -0.0117(11)
C12B 0.114(2) 0.0620(14) 0.0438(11) -0.0413(15) -0.0214(12) 0.0047(10)
C13B 0.110(2) 0.106(2) 0.0650(18) 0.0125(19) -0.0283(16) 0.0023(16)
C14B 0.0827(18) 0.096(2) 0.0533(14) 0.0109(15) -0.0057(12) -0.0051(13)
S1A 0.0431(2) 0.0546(3) 0.0372(2) -0.0179(2) 0.0054(2) -0.0056(2)
O1A 0.0667(9) 0.0621(9) 0.0411(7) -0.0117(7) 0.0101(6) 0.0033(6)
O2A 0.0578(8) 0.0481(8) 0.0658(9) -0.0153(7) 0.0151(7) -0.0121(7)
O3A 0.0586(9) 0.1133(14) 0.0532(9) -0.0460(9) -0.0021(7) -0.0110(8)
N17A 0.1227(18) 0.0894(15) 0.0420(10) -0.0650(14) 0.0033(10) -0.0098(9)
C15A 0.0429(9) 0.0496(10) 0.0410(9) -0.0199(8) 0.0066(7) -0.0074(7)
C16A 0.0936(16) 0.0665(14) 0.0436(11) -0.0458(13) 0.0013(10) -0.0062(9)
C18A 0.115(2) 0.102(2) 0.0560(14) -0.0695(18) 0.0113(13) -0.0265(13)
C19A 0.153(3) 0.091(2) 0.0725(17) -0.082(2) 0.0202(17) -0.0313(15)
C20A 0.109(2) 0.0648(14) 0.0579(13) -0.0491(14) 0.0126(12) -0.0085(11)
S1B 0.0532(3) 0.0443(2) 0.0281(2) -0.0208(2) -0.0059(2) -0.0003(2)
O1B 0.1014(11) 0.0536(8) 0.0365(7) -0.0350(8) -0.0274(7) 0.0067(6)
O2B 0.0559(7) 0.0476(7) 0.0366(6) -0.0233(6) -0.0040(5) 0.0009(5)
O3B 0.0549(8) 0.0749(10) 0.0558(8) -0.0262(8) 0.0110(6) -0.0135(7)
N17B 0.177(3) 0.0741(15) 0.0801(16) 0.0096(16) -0.0707(17) -0.0327(13)
C15B 0.0531(10) 0.0440(10) 0.0369(9) -0.0155(8) -0.0119(7) -0.0030(7)
C16B 0.138(3) 0.0592(15) 0.0711(16) 0.0149(15) -0.0631(17) -0.0243(12)
C18B 0.123(2) 0.0581(15) 0.0658(16) -0.0144(15) -0.0211(15) -0.0235(12)
C19B 0.0717(14) 0.0449(11) 0.0721(15) -0.0082(10) -0.0084(11) -0.0109(10)
C20B 0.0568(11) 0.0505(11) 0.0500(11) -0.0169(9) -0.0138(9) 0.0014(9)

loop_
_atom_site_type_symbol
_atom_site_label
_atom_site_fract_x
_atom_site_fract_y
_atom_site_fract_z
_atom_site_U_iso_or_equiv
_atom_site_thermal_displace_type
_atom_site_calc_flag
_atom_site_refinement_flags
_atom_site_occupancy
Cl Cl1A 0.05343(7) 0.89280(6) 0.09532(3) 0.0782(3) Uani . . 1.000
N N1A 0.08451(14) 0.63858(13) 0.58329(8) 0.0410(4) Uani . . 1.000
N N2A 0.23893(15) 0.51659(15) 0.67551(9) 0.0482(5) Uani . . 1.000
N N3A 0.31757(14) 0.55476(13) 0.54244(8) 0.0412(4) Uani . . 1.000
N N4A 0.39218(16) 0.59433(17) 0.41159(9) 0.0579(5) Uani . . 1.000
C C2A 0.21517(16) 0.56952(15) 0.60000(10) 0.0381(5) Uani . . 1.000
C C4A 0.28738(17) 0.61007(16) 0.46654(10) 0.0404(5) Uani . . 1.000
C C5A 0.14942(16) 0.68001(15) 0.44467(10) 0.0381(5) Uani . . 1.000
C C6A 0.04881(16) 0.69257(15) 0.50596(10) 0.0384(5) Uani . . 1.000
C C7A -0.10156(18) 0.75762(18) 0.49834(12) 0.0497(6) Uani . . 1.000
C C8A -0.1822(2) 0.6740(2) 0.51015(15) 0.0714(9) Uani . . 1.000
C C9A 0.12152(17) 0.73574(15) 0.35859(10) 0.0394(5) Uani . . 1.000
C C10A 0.0526(2) 0.69537(19) 0.31033(12) 0.0566(7) Uani . . 1.000
C C11A 0.0286(3) 0.7442(2) 0.22982(12) 0.0626(8) Uani . . 1.000
C C12A 0.0762(2) 0.83365(18) 0.19790(11) 0.0491(6) Uani . . 1.000
C C13A 0.1449(2) 0.87560(19) 0.24377(13) 0.0581(7) Uani . . 1.000
C C14A 0.1670(2) 0.82680(18) 0.32428(12) 0.0529(6) Uani . . 1.000
Cl Cl1B 0.75619(13) 0.10989(8) 0.46283(4) 0.1200(4) Uani . . 1.000
N N1B 0.58495(16) 0.29629(14) -0.01927(9) 0.0464(5) Uani . . 1.000
N N2B 0.63275(18) 0.41465(15) -0.13246(9) 0.0541(6) Uani . . 1.000
N N3B 0.69002(16) 0.43241(14) -0.00694(9) 0.0466(5) Uani . . 1.000
N N4B 0.7508(2) 0.44828(16) 0.11694(10) 0.0606(6) Uani . . 1.000
C C2B 0.63649(18) 0.38129(16) -0.05257(11) 0.0432(5) Uani . . 1.000
C C4B 0.69761(19) 0.39431(17) 0.07335(11) 0.0451(6) Uani . . 1.000
C C5B 0.65112(19) 0.29990(16) 0.11129(11) 0.0445(6) Uani . . 1.000
C C6B 0.59195(19) 0.25441(17) 0.06234(11) 0.0453(6) Uani . . 1.000
C C7B 0.5359(2) 0.15697(19) 0.08912(13) 0.0589(7) Uani . . 1.000
C C8B 0.6301(3) 0.0416(2) 0.06264(19) 0.0887(11) Uani . . 1.000
C C9B 0.6738(2) 0.25302(17) 0.19933(11) 0.0473(6) Uani . . 1.000
C C10B 0.5798(2) 0.3005(2) 0.26134(13) 0.0619(7) Uani . . 1.000
C C11B 0.6061(3) 0.2556(2) 0.34251(14) 0.0724(9) Uani . . 1.000
C C12B 0.7232(3) 0.1654(2) 0.36127(13) 0.0703(9) Uani . . 1.000
C C13B 0.8169(4) 0.1170(3) 0.30171(18) 0.1075(11) Uani . . 1.000
C C14B 0.7925(3) 0.1609(3) 0.22042(16) 0.0897(10) Uani . . 1.000
S S1A 0.12542(4) 0.38315(4) 0.22968(3) 0.04540(10) Uani . . 1.000
O O1A 0.11857(15) 0.28908(13) 0.29387(8) 0.0619(5) Uani . . 1.000
O O2A 0.00169(14) 0.48731(12) 0.23174(9) 0.0592(5) Uani . . 1.000
O O3A 0.24940(15) 0.40950(17) 0.22690(9) 0.0706(6) Uani . . 1.000
N N17A 0.1545(2) 0.3676(2) -0.00909(11) 0.0774(8) Uani . . 1.000
C C15A 0.12956(18) 0.32917(17) 0.13658(11) 0.0440(5) Uani . . 1.000
C C16A 0.1441(3) 0.3989(2) 0.06510(12) 0.0635(8) Uani . . 1.000
C C18A 0.1467(3) 0.2638(3) -0.01309(15) 0.0816(11) Uani . . 1.000
C C19A 0.1299(4) 0.1884(3) 0.05338(17) 0.0943(13) Uani . . 1.000
C C20A 0.1217(3) 0.2214(2) 0.13088(15) 0.0734(9) Uani . . 1.000
S S1B 0.56043(5) 0.75098(4) 0.20892(2) 0.04100(10) Uani . . 1.000
O O1B 0.48714(17) 0.81153(12) 0.13616(8) 0.0612(5) Uani . . 1.000
O O2B 0.50786(13) 0.65999(11) 0.25133(7) 0.0459(4) Uani . . 1.000
O O3B 0.70717(14) 0.70587(14) 0.19638(9) 0.0615(5) Uani . . 1.000
N N17B 0.5612(3) 0.9012(2) 0.40602(16) 0.1179(12) Uani . . 1.000
C C15B 0.52136(19) 0.85892(16) 0.27683(11) 0.0446(6) Uani . . 1.000
C C16B 0.5830(3) 0.8278(2) 0.34985(16) 0.0970(12) Uani . . 1.000
C C18B 0.4734(3) 1.0104(2) 0.38887(16) 0.0842(10) Uani . . 1.000
C C19B 0.4067(2) 1.0492(2) 0.31906(15) 0.0657(8) Uani . . 1.000
C C20B 0.4310(2) 0.97223(18) 0.26126(12) 0.0530(6) Uani . . 1.000
H H2A2 0.32110 0.47210 0.68780 0.0580 Uiso calc R 1.000
H H1A 0.02160 0.64900 0.62260 0.0490 Uiso calc R 1.000
H H2A1 0.17220 0.52660 0.71240 0.0580 Uiso calc R 1.000
H H4A1 0.47390 0.55070 0.42540 0.0690 Uiso calc R 1.000
H H4A2 0.37880 0.62770 0.36200 0.0690 Uiso calc R 1.000
H H7A1 -0.11660 0.80330 0.44460 0.0600 Uiso calc R 1.000
H H7A2 -0.13550 0.81270 0.53900 0.0600 Uiso calc R 1.000
H H8A1 -0.15070 0.62080 0.46910 0.1070 Uiso calc R 1.000
H H8A2 -0.27830 0.71920 0.50530 0.1070 Uiso calc R 1.000
H H8A3 -0.16840 0.62920 0.56360 0.1070 Uiso calc R 1.000
H H10A 0.02160 0.63400 0.33240 0.0680 Uiso calc R 1.000
H H11A -0.01880 0.71700 0.19800 0.0750 Uiso calc R 1.000
H H13A 0.17640 0.93640 0.22100 0.0700 Uiso calc R 1.000
H H14A 0.21310 0.85560 0.35590 0.0640 Uiso calc R 1.000
H H1B 0.54690 0.26800 -0.05020 0.0560 Uiso calc R 1.000
H H2B2 0.66470 0.46880 -0.15430 0.0650 Uiso calc R 1.000
H H10B 0.49840 0.36280 0.24880 0.0740 Uiso calc R 1.000
H H2B1 0.59830 0.38220 -0.16260 0.0650 Uiso calc R 1.000
H H11B 0.54230 0.28800 0.38420 0.0870 Uiso calc R 1.000
H H4B1 0.77810 0.50450 0.09330 0.0730 Uiso calc R 1.000
H H4B2 0.75790 0.42700 0.16880 0.0730 Uiso calc R 1.000
H H13B 0.89750 0.05440 0.31520 0.1290 Uiso calc R 1.000
H H7B1 0.52190 0.14810 0.14840 0.0710 Uiso calc R 1.000
H H14B 0.85740 0.12750 0.17950 0.1080 Uiso calc R 1.000
H H7B2 0.44730 0.17830 0.06630 0.0710 Uiso calc R 1.000
H H8B1 0.64770 0.05090 0.00420 0.1330 Uiso calc R 1.000
H H8B2 0.58780 -0.01720 0.07780 0.1330 Uiso calc R 1.000
H H8B3 0.71520 0.01680 0.08890 0.1330 Uiso calc R 1.000
H H16A 0.14690 0.47320 0.06920 0.0760 Uiso calc R 1.000
H H18A 0.15310 0.24020 -0.06470 0.0980 Uiso calc R 1.000
H H19A 0.12390 0.11600 0.04700 0.1130 Uiso calc R 1.000
H H20A 0.11130 0.17160 0.17760 0.0880 Uiso calc R 1.000
H H16B 0.64400 0.75050 0.36100 0.1170 Uiso calc R 1.000
H H18B 0.45670 1.06330 0.42710 0.1010 Uiso calc R 1.000
H H19B 0.34510 1.12660 0.30990 0.0790 Uiso calc R 1.000
H H20B 0.38650 0.99720 0.21250 0.0640 Uiso calc R 1.000

loop_
_atom_type_symbol
_atom_type_description
_atom_type_scat_dispersion_real
_atom_type_scat_dispersion_imag
_atom_type_scat_source
S S 0.1246 0.1234 'International Tables Vol C Tables 4.2.6.8 and 6.1.1.4'
O O 0.0106 0.0060 'International Tables Vol C Tables 4.2.6.8 and 6.1.1.4'
N N 0.0061 0.0033 'International Tables Vol C Tables 4.2.6.8 and 6.1.1.4'
Cl Cl 0.1484 0.1585 'International Tables Vol C Tables 4.2.6.8 and 6.1.1.4'
H H 0.0000 0.0000 'International Tables Vol C Tables 4.2.6.8 and 6.1.1.4'
C C 0.0033 0.0016 'International Tables Vol C Tables 4.2.6.8 and 6.1.1.4'

loop_
_geom_angle_atom_site_label_1
_geom_angle_atom_site_label_2
_geom_angle_atom_site_label_3
_geom_angle_site_symmetry_1
_geom_angle_site_symmetry_2
_geom_angle_site_symmetry_3
_geom_angle
_geom_angle_publ_flag
O3A S1A C15A . . . 105.74(10) no
O1A S1A O3A . . . 113.82(10) no
O1A S1A C15A . . . 105.92(9) no
O1A S1A O2A . . . 111.57(9) no
O2A S1A C15A . . . 105.93(9) no
O2A S1A O3A . . . 113.08(10) no
O2B S1B O3B . . . 111.80(9) no
O1B S1B C15B . . . 105.88(9) no
O1B S1B O3B . . . 114.99(9) no
O2B S1B C15B . . . 105.67(8) no
O3B S1B C15B . . . 106.12(10) no
O1B S1B O2B . . . 111.61(9) no
C2A N1A C6A . . . 122.28(15) no
C2A N3A C4A . . . 118.01(16) no
C6A N1A H1A . . . 119.00 no
C2A N1A H1A . . . 119.00 no
H2A2 N2A H2A1 . . . 120.00 no
C2A N2A H2A1 . . . 120.00 no
C2A N2A H2A2 . . . 120.00 no
C4A N4A H4A2 . . . 120.00 no
H4A1 N4A H4A2 . . . 120.00 no
C4A N4A H4A1 . . . 120.00 no
C2B N1B C6B . . . 121.60(17) no
C2B N3B C4B . . . 118.31(17) no
C6B N1B H1B . . . 119.00 no
C2B N1B H1B . . . 119.00 no
C2B N2B H2B1 . . . 120.00 no
H2B2 N2B H2B1 . . . 120.00 no
C2B N2B H2B2 . . . 120.00 no
H4B1 N4B H4B2 . . . 120.00 no
C4B N4B H4B1 . . . 120.00 no
C4B N4B H4B2 . . . 120.00 no
C16A N17A C18A . . . 116.4(2) no
C16B N17B C18B . . . 116.7(3) no
N1A C2A N3A . . . 121.39(15) no
N1A C2A N2A . . . 118.09(16) no
N2A C2A N3A . . . 120.52(16) no
N3A C4A N4A . . . 116.04(17) no
N4A C4A C5A . . . 121.14(16) no
N3A C4A C5A . . . 122.80(16) no
C4A C5A C9A . . . 120.40(15) no
C4A C5A C6A . . . 116.69(15) no
C6A C5A C9A . . . 122.91(16) no
N1A C6A C7A . . . 114.49(15) no
C5A C6A C7A . . . 126.76(16) no
N1A C6A C5A . . . 118.72(16) no
C6A C7A C8A . . . 112.06(17) no
C5A C9A C10A . . . 120.68(16) no
C10A C9A C14A . . . 118.25(17) no
C5A C9A C14A . . . 121.05(17) no
C9A C10A C11A . . . 121.5(2) no
C10A C11A C12A . . . 118.5(2) no
Cl1A C12A C11A . . . 119.49(17) no
Cl1A C12A C13A . . . 118.89(16) no
C11A C12A C13A . . . 121.59(19) no
C12A C13A C14A . . . 119.3(2) no
C9A C14A C13A . . . 120.91(19) no
C8A C7A H7A2 . . . 109.00 no
C6A C7A H7A2 . . . 109.00 no
C8A C7A H7A1 . . . 109.00 no
C6A C7A H7A1 . . . 109.00 no
H7A1 C7A H7A2 . . . 108.00 no
C7A C8A H8A3 . . . 109.00 no
H8A1 C8A H8A3 . . . 109.00 no
C7A C8A H8A2 . . . 109.00 no
H8A1 C8A H8A2 . . . 109.00 no
C7A C8A H8A1 . . . 109.00 no
H8A2 C8A H8A3 . . . 109.00 no
C9A C10A H10A . . . 119.00 no
C11A C10A H10A . . . 119.00 no
C10A C11A H11A . . . 121.00 no
C12A C11A H11A . . . 121.00 no
C12A C13A H13A . . . 120.00 no
C14A C13A H13A . . . 120.00 no
C13A C14A H14A . . . 120.00 no
C9A C14A H14A . . . 120.00 no
N1B C2B N2B . . . 119.11(18) no
N2B C2B N3B . . . 119.20(18) no
N1B C2B N3B . . . 121.68(16) no
N3B C4B N4B . . . 116.46(18) no
N3B C4B C5B . . . 122.36(18) no
N4B C4B C5B . . . 121.18(17) no
C6B C5B C9B . . . 122.95(18) no
C4B C5B C9B . . . 120.27(17) no
C4B C5B C6B . . . 116.73(17) no
C5B C6B C7B . . . 125.56(17) no
N1B C6B C7B . . . 115.24(17) no
N1B C6B C5B . . . 119.17(18) no
C6B C7B C8B . . . 112.0(2) no
C5B C9B C10B . . . 122.07(19) no
C10B C9B C14B . . . 118.13(19) no
C5B C9B C14B . . . 119.80(19) no
C9B C10B C11B . . . 120.2(2) no
C10B C11B C12B . . . 120.3(2) no
C11B C12B C13B . . . 120.7(2) no
Cl1B C12B C11B . . . 120.23(19) no
Cl1B C12B C13B . . . 119.1(2) no
C12B C13B C14B . . . 119.7(3) no
C9B C14B C13B . . . 120.9(3) no
C8B C7B H7B2 . . . 109.00 no
C8B C7B H7B1 . . . 109.00 no
C6B C7B H7B2 . . . 109.00 no
C6B C7B H7B1 . . . 109.00 no
H7B1 C7B H7B2 . . . 108.00 no
H8B1 C8B H8B3 . . . 110.00 no
C7B C8B H8B1 . . . 109.00 no
C7B C8B H8B2 . . . 109.00 no
C7B C8B H8B3 . . . 109.00 no
H8B1 C8B H8B2 . . . 109.00 no
H8B2 C8B H8B3 . . . 109.00 no
C9B C10B H10B . . . 120.00 no
C11B C10B H10B . . . 120.00 no
C12B C11B H11B . . . 120.00 no
C10B C11B H11B . . . 120.00 no
C12B C13B H13B . . . 120.00 no
C14B C13B H13B . . . 120.00 no
C13B C14B H14B . . . 120.00 no
C9B C14B H14B . . . 120.00 no
C16A C15A C20A . . . 118.02(19) no
S1A C15A C16A . . . 117.92(16) no
S1A C15A C20A . . . 124.05(16) no
N17A C16A C15A . . . 124.5(2) no
N17A C18A C19A . . . 124.2(3) no
C18A C19A C20A . . . 118.8(3) no
C15A C20A C19A . . . 118.1(2) no
N17A C16A H16A . . . 118.00 no
C15A C16A H16A . . . 118.00 no
N17A C18A H18A . . . 118.00 no
C19A C18A H18A . . . 118.00 no
C18A C19A H19A . . . 121.00 no
C20A C19A H19A . . . 121.00 no
C15A C20A H20A . . . 121.00 no
C19A C20A H20A . . . 121.00 no
S1B C15B C16B . . . 118.77(16) no
S1B C15B C20B . . . 123.70(15) no
C16B C15B C20B . . . 117.52(18) no
N17B C16B C15B . . . 124.2(2) no
N17B C18B C19B . . . 123.5(2) no
C18B C19B C20B . . . 119.0(2) no
C15B C20B C19B . . . 118.99(19) no
N17B C16B H16B . . . 118.00 no
C15B C16B H16B . . . 118.00 no
N17B C18B H18B . . . 118.00 no
C19B C18B H18B . . . 118.00 no
C18B C19B H19B . . . 121.00 no
C20B C19B H19B . . . 120.00 no
C15B C20B H20B . . . 120.00 no
C19B C20B H20B . . . 121.00 no

loop_
_geom_bond_atom_site_label_1
_geom_bond_atom_site_label_2
_geom_bond_site_symmetry_1
_geom_bond_site_symmetry_2
_geom_bond_distance
_geom_bond_publ_flag
Cl1A C12A . . 1.7445(19) no
Cl1B C12B . . 1.734(2) no
S1A O2A . . 1.4475(15) no
S1A O3A . . 1.4389(18) no
S1A C15A . . 1.7560(19) no
S1A O1A . . 1.4548(15) no
S1B O1B . . 1.4494(15) no
S1B O2B . . 1.4643(14) no
S1B C15B . . 1.7676(19) no
S1B O3B . . 1.4310(17) no
N1A C6A . . 1.370(2) no
N1A C2A . . 1.351(2) no
N2A C2A . . 1.320(2) no
N3A C4A . . 1.343(2) no
N3A C2A . . 1.330(2) no
N4A C4A . . 1.319(2) no
N1A H1A . . 0.8600 no
N2A H2A1 . . 0.8600 no
N2A H2A2 . . 0.8600 no
N4A H4A1 . . 0.8600 no
N4A H4A2 . . 0.8600 no
N1B C6B . . 1.368(2) no
N1B C2B . . 1.354(3) no
N2B C2B . . 1.322(2) no
N3B C4B . . 1.339(2) no
N3B C2B . . 1.329(3) no
N4B C4B . . 1.329(3) no
N1B H1B . . 0.8600 no
N2B H2B1 . . 0.8600 no
N2B H2B2 . . 0.8600 no
N4B H4B2 . . 0.8600 no
N4B H4B1 . . 0.8600 no
N17A C16A . . 1.322(3) no
N17A C18A . . 1.310(4) no
N17B C18B . . 1.323(3) no
N17B C16B . . 1.333(4) no
C4A C5A . . 1.437(3) no
C5A C9A . . 1.491(2) no
C5A C6A . . 1.360(2) no
C6A C7A . . 1.490(3) no
C7A C8A . . 1.522(3) no
C9A C14A . . 1.383(3) no
C9A C10A . . 1.381(3) no
C10A C11A . . 1.383(3) no
C11A C12A . . 1.370(3) no
C12A C13A . . 1.365(3) no
C13A C14A . . 1.380(3) no
C7A H7A1 . . 0.9700 no
C7A H7A2 . . 0.9700 no
C8A H8A3 . . 0.9600 no
C8A H8A2 . . 0.9600 no
C8A H8A1 . . 0.9600 no
C10A H10A . . 0.9300 no
C11A H11A . . 0.9300 no
C13A H13A . . 0.9300 no
C14A H14A . . 0.9300 no
C4B C5B . . 1.440(3) no
C5B C9B . . 1.492(3) no
C5B C6B . . 1.359(3) no
C6B C7B . . 1.496(3) no
C7B C8B . . 1.492(3) no
C9B C10B . . 1.377(3) no
C9B C14B . . 1.373(4) no
C10B C11B . . 1.387(3) no
C11B C12B . . 1.343(4) no
C12B C13B . . 1.349(4) no
C13B C14B . . 1.384(4) no
C7B H7B2 . . 0.9700 no
C7B H7B1 . . 0.9700 no
C8B H8B1 . . 0.9600 no
C8B H8B3 . . 0.9600 no
C8B H8B2 . . 0.9600 no
C10B H10B . . 0.9300 no
C11B H11B . . 0.9300 no
C13B H13B . . 0.9300 no
C14B H14B . . 0.9300 no
C15A C16A . . 1.374(3) no
C15A C20A . . 1.365(3) no
C18A C19A . . 1.360(4) no
C19A C20A . . 1.386(4) no
C16A H16A . . 0.9300 no
C18A H18A . . 0.9300 no
C19A H19A . . 0.9300 no
C20A H20A . . 0.9300 no
C15B C16B . . 1.368(3) no
C15B C20B . . 1.365(3) no
C18B C19B . . 1.347(4) no
C19B C20B . . 1.382(3) no
C16B H16B . . 0.9300 no
C18B H18B . . 0.9300 no
C19B H19B . . 0.9300 no
C20B H20B . . 0.9300 no

loop_
_geom_contact_atom_site_label_1
_geom_contact_atom_site_label_2
_geom_contact_distance
_geom_contact_site_symmetry_1
_geom_contact_site_symmetry_2
_geom_contact_publ_flag
Cl1B C4A 3.636(2) . 2_666 no
Cl1B C5A 3.643(2) . 2_666 no
Cl1A H19A 3.0400 . 1_565 no
S1A H2A1 3.0000 . 2_566 no
S1A H1A 2.7900 . 2_566 no
S1B H1B 3.0400 . 2_665 no
S1B H2A2 2.9100 . 2_666 no
S1B H2B1 2.9300 . 2_665 no
O1A C19B 3.361(3) . 1_545 no
O1A N1A 2.764(2) . 2_566 no
O1A C7A 3.391(2) . 2_566 no
O1B N1B 2.805(2) . 2_665 no
O2A N2A 2.808(2) . 2_566 no
O2A C11A 3.242(3) . . no
O2A C10A 3.251(3) . . no
O2B N2B 3.005(2) . 2_665 no
O2B N2A 2.978(2) . 2_666 no
O2B N4A 2.909(2) . . no
O3A C10B 3.299(3) . . no
O3A N2B 3.003(3) . 2_665 no
O3B N2A 3.091(2) . 2_666 no
O3B C18A 3.270(3) . 2_665 no
O1A H1A 1.9200 . 2_566 no
O1A H20A 2.5900 . . no
O1A H19B 2.4800 . 1_545 no
O1A H8A3 2.8600 . 2_566 no
O1A H7A2 2.8500 . 2_566 no
O1B H8B1 2.8300 . 2_665 no
O1B H20B 2.5800 . . no
O1B H1B 1.9700 . 2_665 no
O1B H8B2 2.6800 . 1_565 no
O1B H2B1 2.7800 . 2_665 no
O2A H10A 2.7000 . . no
O2A H11A 2.7100 . . no
O2A H2A1 2.0000 . 2_566 no
O2A H1A 2.7500 . 2_566 no
O2B H2A2 2.1500 . 2_666 no
O2B H2B1 2.1600 . 2_665 no
O2B H4A2 2.2200 . . no
O3A H10B 2.5100 . . no
O3A H16A 2.8200 . . no
O3A H2B2 2.1500 . 2_665 no
O3B H2A1 2.9000 . 2_666 no
O3B H2A2 2.7400 . 2_666 no
O3B H16B 2.8200 . . no
O3B H11A 2.9200 . 1_655 no
O3B H18A 2.6200 . 2_665 no
N1A O1A 2.764(2) . 2_566 no
N1B O1B 2.805(2) . 2_665 no
N2A O2A 2.808(2) . 2_566 no
N2A O3B 3.091(2) . 2_666 no
N2A O2B 2.978(2) . 2_666 no
N2B O3A 3.003(3) . 2_665 no
N2B O2B 3.005(2) . 2_665 no
N3A N4A 3.027(2) . 2_666 no
N3B C16A 3.128(3) . 2_665 no
N4A O2B 2.909(2) . . no
N4A C14A 3.210(3) . . no
N4A N3A 3.027(2) . 2_666 no
N4B N17A 3.033(3) . 2_665 no
N17A N4B 3.033(3) . 2_665 no
N1A H8A3 2.7400 . . no
N1B H8B1 2.8000 . . no
N2A H4B2 2.7700 . 2_666 no
N3A H4A1 2.1700 . 2_666 no
N3B H16A 2.4400 . 2_665 no
N17A H4B1 2.1900 . 2_665 no
N17B H18B 2.8300 . 2_676 no
N17B H8A2 2.6900 . 1_655 no
C2A C11B 3.588(3) . 2_666 no
C2B C4B 3.581(3) . 2_665 no
C4A Cl1B 3.636(2) . 2_666 no
C4B C2B 3.581(3) . 2_665 no
C5A Cl1B 3.643(2) . 2_666 no
C7A O1A 3.391(2) . 2_566 no
C7A C10A 3.400(3) . . no
C10A C7A 3.400(3) . . no
C10A O2A 3.251(3) . . no
C10B O3A 3.299(3) . . no
C11A O2A 3.242(3) . . no
C11B C2A 3.588(3) . 2_666 no
C14A N4A 3.210(3) . . no
C16A N3B 3.128(3) . 2_665 no
C18A O3B 3.270(3) . 2_665 no
C19B O1A 3.361(3) . 1_565 no
C8A H1A 2.8900 . . no
C8B H1B 2.9800 . . no
C9A H7A1 2.6400 . . no
C9A H4A2 2.5300 . . no
C9B H4B2 2.5400 . . no
C9B H7B1 2.6400 . . no
C10A H7A1 2.8500 . . no
C10B H4B2 2.9900 . . no
C13A H13B 2.9700 . 1_465 no
C14A H4A2 2.6700 . . no
C16A H4B1 2.8600 . 2_665 no
C16B H8A2 2.9800 . 1_655 no
C20B H7B1 2.9700 . 1_565 no
H1A H8A3 2.4100 . . no
H1A H2A1 2.2500 . . no
H1A H7A2 2.4200 . . no
H1B H2B1 2.2800 . . no
H1B H7B2 2.3900 . . no
H1B H8B1 2.5300 . . no
H2A1 H4B2 2.3800 . 2_666 no
H2A1 H1A 2.2500 . . no
H7A2 H1A 2.4200 . . no
H8A2 H16B 2.5400 . 1_455 no
H2B2 H10B 2.5700 . 2_665 no
H13A H20B 2.5500 . . no

loop_
_geom_hbond_atom_site_label_D
_geom_hbond_atom_site_label_H
_geom_hbond_atom_site_label_A
_geom_hbond_site_symmetry_A
_geom_hbond_distance_DH
_geom_hbond_distance_HA
_geom_hbond_distance_DA
_geom_hbond_angle_DHA
_geom_hbond_publ_flag
N2A H2A2 O2B 2_666 0.86 2.15 2.978(2) 162 yes
N1A H1A O1A 2_566 0.86 1.92 2.764(2) 166 yes
N1B H1B O1B 2_665 0.86 1.97 2.805(2) 164 yes
N2A H2A1 O2A 2_566 0.86 2.00 2.808(2) 157 yes
N4A H4A1 N3A 2_666 0.86 2.17 3.027(2) 178 yes
N4A H4A2 O2B . 0.86 2.22 2.909(2) 137 yes
N2B H2B2 O3A 2_665 0.86 2.15 3.003(3) 171 yes
N2B H2B1 O2B 2_665 0.86 2.16 3.005(2) 167 yes
N4B H4B1 N17A 2_665 0.86 2.19 3.033(3) 168 yes
C10B H10B O3A . 0.93 2.51 3.299(3) 143 yes
C16A H16A N3B 2_665 0.93 2.44 3.128(3) 131 yes
C19B H19B O1A 1_565 0.93 2.48 3.361(3) 157 yes

loop_
_geom_torsion_atom_site_label_1
_geom_torsion_atom_site_label_2
_geom_torsion_atom_site_label_3
_geom_torsion_atom_site_label_4
_geom_torsion_site_symmetry_1
_geom_torsion_site_symmetry_2
_geom_torsion_site_symmetry_3
_geom_torsion_site_symmetry_4
_geom_torsion
_geom_torsion_publ_flag
O2A S1A C15A C16A . . . . 65.0(2) no
O1A S1A C15A C16A . . . . -176.4(2) no
O1A S1A C15A C20A . . . . 2.4(2) no
O3A S1A C15A C20A . . . . 123.5(2) no
O2A S1A C15A C20A . . . . -116.2(2) no
O3A S1A C15A C16A . . . . -55.3(2) no
O1B S1B C15B C16B . . . . -176.6(2) no
O2B S1B C15B C16B . . . . 64.8(2) no
O2B S1B C15B C20B . . . . -114.20(19) no
O1B S1B C15B C20B . . . . 4.3(2) no
O3B S1B C15B C20B . . . . 126.96(19) no
O3B S1B C15B C16B . . . . -54.0(2) no
C6A N1A C2A N2A . . . . -176.88(16) no
C2A N1A C6A C7A . . . . 175.61(16) no
C2A N1A C6A C5A . . . . -2.7(3) no
C6A N1A C2A N3A . . . . 3.1(3) no
C2A N3A C4A N4A . . . . 179.13(17) no
C2A N3A C4A C5A . . . . -2.5(3) no
C4A N3A C2A N1A . . . . -0.4(3) no
C4A N3A C2A N2A . . . . 179.56(17) no
C2B N1B C6B C7B . . . . -177.49(18) no
C6B N1B C2B N2B . . . . 176.88(18) no
C6B N1B C2B N3B . . . . -3.5(3) no
C2B N1B C6B C5B . . . . 0.5(3) no
C4B N3B C2B N2B . . . . -177.53(19) no
C2B N3B C4B N4B . . . . -179.51(19) no
C2B N3B C4B C5B . . . . 0.5(3) no
C4B N3B C2B N1B . . . . 2.8(3) no
C16A N17A C18A C19A . . . . -0.5(5) no
C18A N17A C16A C15A . . . . 1.8(4) no
C16B N17B C18B C19B . . . . 0.2(5) no
C18B N17B C16B C15B . . . . 0.4(5) no
N3A C4A C5A C6A . . . . 2.8(3) no
N3A C4A C5A C9A . . . . -177.73(16) no
N4A C4A C5A C9A . . . . 0.6(3) no
N4A C4A C5A C6A . . . . -178.94(18) no
C4A C5A C6A C7A . . . . -178.24(17) no
C4A C5A C9A C10A . . . . 110.3(2) no
C9A C5A C6A N1A . . . . -179.61(16) no
C4A C5A C6A N1A . . . . -0.1(2) no
C9A C5A C6A C7A . . . . 2.3(3) no
C6A C5A C9A C10A . . . . -70.2(2) no
C6A C5A C9A C14A . . . . 111.5(2) no
C4A C5A C9A C14A . . . . -68.0(2) no
N1A C6A C7A C8A . . . . -67.9(2) no
C5A C6A C7A C8A . . . . 110.3(2) no
C5A C9A C10A C11A . . . . -178.5(2) no
C10A C9A C14A C13A . . . . -0.4(3) no
C14A C9A C10A C11A . . . . -0.2(3) no
C5A C9A C14A C13A . . . . 177.88(19) no
C9A C10A C11A C12A . . . . 0.7(4) no
C10A C11A C12A C13A . . . . -0.6(4) no
C10A C11A C12A Cl1A . . . . 177.44(18) no
Cl1A C12A C13A C14A . . . . -178.06(17) no
C11A C12A C13A C14A . . . . 0.0(3) no
C12A C13A C14A C9A . . . . 0.5(3) no
N3B C4B C5B C6B . . . . -3.3(3) no
N4B C4B C5B C9B . . . . -5.7(3) no
N4B C4B C5B C6B . . . . 176.8(2) no
N3B C4B C5B C9B . . . . 174.24(19) no
C9B C5B C6B N1B . . . . -174.81(18) no
C4B C5B C6B N1B . . . . 2.6(3) no
C4B C5B C6B C7B . . . . -179.57(19) no
C9B C5B C6B C7B . . . . 3.0(3) no
C6B C5B C9B C10B . . . . -93.4(3) no
C4B C5B C9B C10B . . . . 89.3(3) no
C4B C5B C9B C14B . . . . -89.7(3) no
C6B C5B C9B C14B . . . . 87.7(3) no
C5B C6B C7B C8B . . . . -103.5(3) no
N1B C6B C7B C8B . . . . 74.4(3) no
C10B C9B C14B C13B . . . . 0.0(4) no
C5B C9B C14B C13B . . . . 179.0(3) no
C5B C9B C10B C11B . . . . -178.8(2) no
C14B C9B C10B C11B . . . . 0.1(4) no
C9B C10B C11B C12B . . . . -0.1(4) no
C10B C11B C12B Cl1B . . . . 179.7(2) no
C10B C11B C12B C13B . . . . -0.1(5) no
C11B C12B C13B C14B . . . . 0.2(5) no
Cl1B C12B C13B C14B . . . . -179.5(3) no
C12B C13B C14B C9B . . . . -0.2(5) no
C20A C15A C16A N17A . . . . -1.8(4) no
S1A C15A C20A C19A . . . . -178.3(3) no
S1A C15A C16A N17A . . . . 177.1(2) no
C16A C15A C20A C19A . . . . 0.5(4) no
N17A C18A C19A C20A . . . . -0.7(6) no
C18A C19A C20A C15A . . . . 0.7(5) no
S1B C15B C16B N17B . . . . -179.7(2) no
C20B C15B C16B N17B . . . . -0.6(4) no
S1B C15B C20B C19B . . . . 179.24(17) no
C16B C15B C20B C19B . . . . 0.2(3) no
N17B C18B C19B C20B . . . . -0.6(4) no
C18B C19B C20B C15B . . . . 0.4(3) no
